data_7046153
loop_
_publ_author_name
'Gu, Jin-Zhong'
'Cai, Yan'
'Qian, Zi-Yue'
'Wen, Min'
'Shi, Zi-Fa'
'Lv, Dong-Yu'
'Kirillov, Alexander M.'

_publ_section_title
;
 A new series of Co, Ni, Zn, and Cd metal-organic architectures driven by
 an unsymmetrical biphenyl-tricarboxylic acid: hydrothermal assembly,
 structural features and properties.
;
_journal_issue 22
_journal_name_full 'Dalton transactions (Cambridge, England : 2003)'
_journal_page_first 7431
_journal_page_last 7444
_journal_paper_doi 10.1039/c8dt01299g
_journal_volume 47
_journal_year 2018
_chemical_formula_sum 'C15 H17 Cd N O13'
_chemical_formula_weight 531.70
_space_group_crystal_system triclinic
_space_group_IT_number 2
_space_group_name_Hall '-P 1'
_space_group_name_H-M_alt 'P -1'
_symmetry_space_group_name_Hall '-P 1'
_symmetry_space_group_name_H-M 'P -1'
_atom_sites_solution_hydrogens mixed
_audit_creation_method SHELXL-2014/7
_audit_update_record
;
2017-12-06 deposited with the CCDC.
2018-04-30 downloaded from the CCDC.
;
_cell_angle_alpha 91.511(5)
_cell_angle_beta 101.114(5)
_cell_angle_gamma 98.054(4)
_cell_formula_units_Z 2
_cell_length_a 8.1880(4)
_cell_length_b 9.5193(5)
_cell_length_c 12.5867(8)
_cell_measurement_reflns_used 5900
_cell_measurement_temperature 293(2)
_cell_measurement_theta_max 25.047
_cell_measurement_theta_min 3.322
_cell_volume 951.72(9)
_computing_cell_refinement 'Bruker SAINT'
_computing_data_collection 'Bruker APEX2'
_computing_data_reduction 'Bruker SAINT'
_computing_molecular_graphics 'Bruker SHELXTL'
_computing_publication_material 'Bruker SHELXTL'
_computing_structure_refinement 'SHELXL-2014/7 (Sheldrick, 2014)'
_computing_structure_solution 'SHELXL-2014/7 (Sheldrick, 2014)'
_diffrn_ambient_temperature 293(2)
_diffrn_measured_fraction_theta_full 0.997
_diffrn_measured_fraction_theta_max 0.997
_diffrn_measurement_device_type 'Bruker APE-II CCD'
_diffrn_measurement_method '\f and \w scans'
_diffrn_radiation_type MoK\a
_diffrn_radiation_wavelength 0.71073
_diffrn_reflns_av_R_equivalents 0.0307
_diffrn_reflns_av_unetI/netI 0.0564
_diffrn_reflns_Laue_measured_fraction_full 0.997
_diffrn_reflns_Laue_measured_fraction_max 0.997
_diffrn_reflns_limit_h_max 9
_diffrn_reflns_limit_h_min -9
_diffrn_reflns_limit_k_max 11
_diffrn_reflns_limit_k_min -11
_diffrn_reflns_limit_l_max 15
_diffrn_reflns_limit_l_min -12
_diffrn_reflns_number 5900
_diffrn_reflns_point_group_measured_fraction_full 0.997
_diffrn_reflns_point_group_measured_fraction_max 0.997
_diffrn_reflns_theta_full 25.047
_diffrn_reflns_theta_max 25.047
_diffrn_reflns_theta_min 3.322
_diffrn_source 'fine-focus sealed tube'
_exptl_absorpt_coefficient_mu 1.220
_exptl_absorpt_correction_T_max 0.758
_exptl_absorpt_correction_T_min 0.734
_exptl_absorpt_correction_type multi-scan
_exptl_absorpt_process_details SADABS
_exptl_crystal_colour yellow
_exptl_crystal_density_diffrn 1.855
_exptl_crystal_description block
_exptl_crystal_F_000 532
_exptl_crystal_size_max 0.270
_exptl_crystal_size_mid 0.250
_exptl_crystal_size_min 0.240
_exptl_transmission_factor_max 0.755
_exptl_transmission_factor_min 0.746
_refine_diff_density_max 1.399
_refine_diff_density_min -0.876
_refine_diff_density_rms 0.102
_refine_ls_extinction_method none
_refine_ls_goodness_of_fit_ref 1.048
_refine_ls_hydrogen_treatment mixed
_refine_ls_matrix_type full
_refine_ls_number_parameters 282
_refine_ls_number_reflns 3365
_refine_ls_number_restraints 0
_refine_ls_restrained_S_all 1.048
_refine_ls_R_factor_all 0.0524
_refine_ls_R_factor_gt 0.0404
_refine_ls_shift/su_max 0.001
_refine_ls_shift/su_mean 0.000
_refine_ls_structure_factor_coef Fsqd
_refine_ls_weighting_details 'w=1/[\s^2^(Fo^2^)+(0.0380P)^2^+1.1692P] where P=(Fo^2^+2Fc^2^)/3'
_refine_ls_weighting_scheme calc
_refine_ls_wR_factor_gt 0.0884
_refine_ls_wR_factor_ref 0.0983
_reflns_Friedel_coverage 0.000
_reflns_number_gt 2836
_reflns_number_total 3365
_reflns_threshold_expression 'I > 2\s(I)'
_cod_data_source_file c8dt01299g2.cif
_cod_data_source_block 310-1Cd
_cod_depositor_comments 'Adding full bibliography for 7046153--7046164.cif.'
_cod_original_cell_volume 951.73(10)
_cod_database_code 7046153
_shelx_shelxl_version_number 2014/7
_shelx_space_group_comment
;
The symmetry employed for this shelxl refinement is uniquely defined
by the following loop, which should always be used as a source of
symmetry information in preference to the above space-group names.
They are only intended as comments.
;
_shelx_estimated_absorpt_t_min 0.734
_shelx_estimated_absorpt_t_max 0.758

loop_
_space_group_symop_operation_xyz
'x, y, z'
'-x, -y, -z'

loop_
_atom_site_label
_atom_site_type_symbol
_atom_site_fract_x
_atom_site_fract_y
_atom_site_fract_z
_atom_site_U_iso_or_equiv
_atom_site_adp_type
_atom_site_occupancy
_atom_site_site_symmetry_order
_atom_site_calc_flag
_atom_site_refinement_flags_posn
_atom_site_refinement_flags_adp
Cd1 Cd 0.32129(4) 0.74127(4) -0.00074(3) 0.03177(14) Uani 1 1 d . .
N1 N -0.0466(5) 0.0512(4) 0.6905(3) 0.0304(9) Uani 1 1 d . .
O1 O 0.3609(4) 0.5614(4) 0.1132(3) 0.0398(9) Uani 1 1 d . .
O2 O 0.1966(4) 0.6885(4) 0.1817(3) 0.0418(9) Uani 1 1 d . .
O3 O 0.2619(5) 0.4798(4) 0.6560(3) 0.0430(9) Uani 1 1 d . .
O4 O 0.1594(5) 0.6452(4) 0.5542(3) 0.0418(10) Uani 1 1 d . .
O5 O 0.1340(4) -0.2264(3) 0.7344(3) 0.0351(8) Uani 1 1 d . .
O6 O 0.3179(4) -0.0951(3) 0.8645(3) 0.0380(8) Uani 1 1 d . .
O7 O -0.0421(5) 0.0085(4) 0.7825(3) 0.0475(10) Uani 1 1 d . .
O8 O -0.1741(4) 0.0732(4) 0.6306(3) 0.0462(10) Uani 1 1 d . .
O9 O 0.6051(4) 0.8292(4) 0.0373(3) 0.0431(9) Uani 1 1 d . .
H1W H 0.6630 0.7615 0.0529 0.065 Uiso 1 1 d R U
H2W H 0.6268 0.8902 0.0914 0.065 Uiso 1 1 d R U
O10 O 0.3644(4) 0.5696(4) -0.1252(3) 0.0405(9) Uani 1 1 d . .
H3W H 0.4675 0.5538 -0.1106 0.061 Uiso 1 1 d R U
H4W H 0.3435 0.5992 -0.1900 0.061 Uiso 1 1 d R U
O11 O 0.3038(5) 0.9483(4) 0.0957(3) 0.0584(11) Uani 1 1 d . .
H5W H 0.2055 0.9444 0.1135 0.088 Uiso 1 1 d R U
H6W H 0.3183 1.0215 0.0566 0.088 Uiso 1 1 d R U
O12 O 0.0492(4) 0.6559(4) -0.0798(3) 0.0533(11) Uani 1 1 d . .
H8W H 0.0214 0.6901 -0.1438 0.080 Uiso 1 1 d R U
H7W H -0.0197 0.6802 -0.0396 0.080 Uiso 1 1 d R U
O13 O 0.8587(5) 0.6713(4) 0.0791(4) 0.0560(11) Uani 1 1 d G .
H10W H 0.9530 0.6873 0.1230 0.084 Uiso 1 1 d G U
H9W H 0.8079 0.5900 0.0891 0.084 Uiso 1 1 d G U
C1 C 0.2799(6) 0.5881(5) 0.1858(4) 0.0300(11) Uani 1 1 d . .
C2 C 0.2846(5) 0.4941(5) 0.2797(4) 0.0251(10) Uani 1 1 d . .
C3 C 0.3290(6) 0.3587(5) 0.2752(4) 0.0282(10) Uani 1 1 d . .
H3 H 0.3584 0.3245 0.2127 0.034 Uiso 1 1 calc R U
C4 C 0.3299(6) 0.2747(5) 0.3627(4) 0.0279(10) Uani 1 1 d . .
H4 H 0.3587 0.1840 0.3576 0.033 Uiso 1 1 calc R U
C5 C 0.2889(5) 0.3217(4) 0.4589(3) 0.0206(9) Uani 1 1 d . .
C6 C 0.2507(5) 0.4612(4) 0.4659(3) 0.0208(9) Uani 1 1 d . .
C7 C 0.2246(5) 0.5273(5) 0.5683(4) 0.0236(10) Uani 1 1 d . .
C8 C 0.2461(5) 0.5433(5) 0.3751(3) 0.0224(9) Uani 1 1 d . .
H8 H 0.2162 0.6337 0.3790 0.027 Uiso 1 1 calc R U
C9 C 0.2775(5) 0.2186(4) 0.5448(3) 0.0216(9) Uani 1 1 d . .
C10 C 0.4115(6) 0.1481(5) 0.5869(4) 0.0293(11) Uani 1 1 d . .
H10 H 0.5133 0.1702 0.5644 0.035 Uiso 1 1 calc R U
C11 C 0.3957(6) 0.0455(5) 0.6619(4) 0.0305(11) Uani 1 1 d . .
H11 H 0.4881 0.0017 0.6901 0.037 Uiso 1 1 calc R U
C12 C 0.2454(6) 0.0068(4) 0.6958(4) 0.0243(10) Uani 1 1 d . .
C13 C 0.2288(6) -0.1150(5) 0.7705(4) 0.0256(10) Uani 1 1 d . .
C14 C 0.1130(5) 0.0787(4) 0.6527(4) 0.0223(9) Uani 1 1 d . .
C15 C 0.1268(5) 0.1817(5) 0.5799(4) 0.0250(10) Uani 1 1 d . .
H15 H 0.0350 0.2274 0.5537 0.030 Uiso 1 1 calc R U
H1 H 0.155(7) 0.690(6) 0.606(5) 0.051(19) Uiso 1 1 d . .

loop_
_atom_site_aniso_label
_atom_site_aniso_U_11
_atom_site_aniso_U_22
_atom_site_aniso_U_33
_atom_site_aniso_U_23
_atom_site_aniso_U_13
_atom_site_aniso_U_12
Cd1 0.0379(2) 0.0265(2) 0.0290(2) 0.01357(15) 0.00197(15) 0.00247(15)
N1 0.037(2) 0.025(2) 0.035(3) 0.0115(18) 0.0168(19) 0.0104(18)
O1 0.054(2) 0.045(2) 0.025(2) 0.0190(16) 0.0136(17) 0.0087(18)
O2 0.056(2) 0.032(2) 0.039(2) 0.0205(16) 0.0072(17) 0.0107(18)
O3 0.076(3) 0.038(2) 0.0179(19) 0.0066(15) 0.0053(17) 0.0223(19)
O4 0.073(3) 0.039(2) 0.021(2) 0.0040(16) 0.0099(18) 0.031(2)
O5 0.058(2) 0.0247(18) 0.0217(18) 0.0030(14) 0.0108(16) -0.0005(17)
O6 0.053(2) 0.0287(18) 0.025(2) 0.0138(15) -0.0064(16) -0.0016(16)
O7 0.060(2) 0.056(2) 0.041(2) 0.0258(19) 0.0322(19) 0.022(2)
O8 0.0323(19) 0.049(2) 0.063(3) 0.018(2) 0.0166(18) 0.0101(17)
O9 0.0389(19) 0.0303(19) 0.056(3) 0.0044(17) 0.0007(17) 0.0010(16)
O10 0.052(2) 0.050(2) 0.0228(19) 0.0112(16) 0.0076(16) 0.0152(18)
O11 0.084(3) 0.045(2) 0.058(3) 0.016(2) 0.044(2) 0.007(2)
O12 0.039(2) 0.080(3) 0.037(2) 0.024(2) 0.0026(16) -0.004(2)
O13 0.042(2) 0.038(2) 0.091(4) 0.012(2) 0.018(2) 0.0065(18)
C1 0.036(3) 0.027(3) 0.022(3) 0.009(2) 0.002(2) -0.005(2)
C2 0.027(2) 0.029(2) 0.020(2) 0.0104(19) 0.0057(18) 0.003(2)
C3 0.037(3) 0.029(3) 0.022(3) 0.008(2) 0.015(2) 0.003(2)
C4 0.037(3) 0.019(2) 0.031(3) 0.010(2) 0.013(2) 0.007(2)
C5 0.023(2) 0.021(2) 0.019(2) 0.0072(18) 0.0064(17) 0.0041(18)
C6 0.023(2) 0.022(2) 0.017(2) 0.0056(18) 0.0042(17) 0.0013(18)
C7 0.029(2) 0.023(2) 0.018(2) 0.0043(19) 0.0041(18) 0.003(2)
C8 0.027(2) 0.021(2) 0.019(2) 0.0063(18) 0.0034(18) 0.0039(19)
C9 0.026(2) 0.021(2) 0.019(2) 0.0087(18) 0.0044(18) 0.0069(18)
C10 0.030(2) 0.029(3) 0.033(3) 0.014(2) 0.014(2) 0.006(2)
C11 0.034(2) 0.034(3) 0.028(3) 0.014(2) 0.007(2) 0.016(2)
C12 0.038(2) 0.020(2) 0.016(2) 0.0069(18) 0.0056(19) 0.005(2)
C13 0.037(3) 0.020(2) 0.023(3) 0.0091(19) 0.010(2) 0.009(2)
C14 0.028(2) 0.020(2) 0.020(2) 0.0061(18) 0.0080(18) 0.0027(19)
C15 0.028(2) 0.024(2) 0.025(3) 0.0075(19) 0.0061(18) 0.009(2)

loop_
_atom_type_symbol
_atom_type_description
_atom_type_scat_dispersion_real
_atom_type_scat_dispersion_imag
_atom_type_scat_source
C C 0.0033 0.0016 'International Tables Vol C Tables 4.2.6.8 and 6.1.1.4'
H H 0.0000 0.0000 'International Tables Vol C Tables 4.2.6.8 and 6.1.1.4'
N N 0.0061 0.0033 'International Tables Vol C Tables 4.2.6.8 and 6.1.1.4'
O O 0.0106 0.0060 'International Tables Vol C Tables 4.2.6.8 and 6.1.1.4'
Cd Cd -0.8075 1.2024 'International Tables Vol C Tables 4.2.6.8 and 6.1.1.4'

loop_
_geom_angle_atom_site_label_1
_geom_angle_atom_site_label_2
_geom_angle_atom_site_label_3
_geom_angle
_geom_angle_site_symmetry_1
_geom_angle_site_symmetry_3
O12 Cd1 O1 96.53(13) . .
O12 Cd1 O9 166.44(14) . .
O1 Cd1 O9 91.69(13) . .
O12 Cd1 O11 104.41(16) . .
O1 Cd1 O11 110.54(14) . .
O9 Cd1 O11 82.60(14) . .
O12 Cd1 O6 87.45(13) . 1_564
O1 Cd1 O6 168.36(13) . 1_564
O9 Cd1 O6 82.50(12) . 1_564
O11 Cd1 O6 78.83(13) . 1_564
O12 Cd1 O10 79.78(14) . .
O1 Cd1 O10 81.20(12) . .
O9 Cd1 O10 90.90(13) . .
O11 Cd1 O10 166.63(12) . .
O6 Cd1 O10 88.78(12) 1_564 .
O8 N1 O7 123.9(4) . .
O8 N1 C14 118.5(4) . .
O7 N1 C14 117.6(4) . .
C1 O1 Cd1 102.9(3) . .
C13 O6 Cd1 125.1(3) . 1_546
O2 C1 O1 122.6(4) . .
O2 C1 C2 119.1(4) . .
O1 C1 C2 118.3(4) . .
C8 C2 C3 118.3(4) . .
C8 C2 C1 119.5(4) . .
C3 C2 C1 122.2(4) . .
C4 C3 C2 120.6(4) . .
C3 C4 C5 121.9(4) . .
C4 C5 C6 118.0(4) . .
C4 C5 C9 117.9(4) . .
C6 C5 C9 124.0(4) . .
C8 C6 C5 119.1(4) . .
C8 C6 C7 118.5(4) . .
C5 C6 C7 122.2(4) . .
O3 C7 O4 122.9(4) . .
O3 C7 C6 124.0(4) . .
O4 C7 C6 113.1(4) . .
C2 C8 C6 122.1(4) . .
C15 C9 C10 117.7(4) . .
C15 C9 C5 120.5(4) . .
C10 C9 C5 121.6(4) . .
C11 C10 C9 121.1(4) . .
C10 C11 C12 121.4(4) . .
C11 C12 C14 116.5(4) . .
C11 C12 C13 119.8(4) . .
C14 C12 C13 123.6(4) . .
O5 C13 O6 125.1(4) . .
O5 C13 C12 118.6(4) . .
O6 C13 C12 116.3(4) . .
C15 C14 C12 122.9(4) . .
C15 C14 N1 117.2(4) . .
C12 C14 N1 119.8(4) . .
C14 C15 C9 120.3(4) . .

loop_
_geom_bond_atom_site_label_1
_geom_bond_atom_site_label_2
_geom_bond_distance
_geom_bond_site_symmetry_2
Cd1 O12 2.283(3) .
Cd1 O1 2.280(3) .
Cd1 O9 2.310(3) .
Cd1 O11 2.324(4) .
Cd1 O6 2.332(3) 1_564
Cd1 O10 2.343(3) .
N1 O8 1.212(5) .
N1 O7 1.233(5) .
N1 C14 1.467(5) .
O1 C1 1.268(6) .
O2 C1 1.246(6) .
O3 C7 1.205(5) .
O4 C7 1.311(5) .
O5 C13 1.242(5) .
O6 C13 1.259(5) .
O6 Cd1 2.332(3) 1_546
C1 C2 1.499(6) .
C2 C8 1.386(6) .
C2 C3 1.390(6) .
C3 C4 1.377(6) .
C4 C5 1.396(6) .
C5 C6 1.411(6) .
C5 C9 1.487(6) .
C6 C8 1.398(6) .
C6 C7 1.484(6) .
C9 C15 1.392(6) .
C9 C10 1.391(6) .
C10 C11 1.387(6) .
C11 C12 1.384(6) .
C12 C14 1.392(6) .
C12 C13 1.520(6) .
C14 C15 1.368(6) .

loop_
_geom_hbond_atom_site_label_D
_geom_hbond_atom_site_label_H
_geom_hbond_atom_site_label_A
_geom_hbond_distance_DH
_geom_hbond_distance_HA
_geom_hbond_distance_DA
_geom_hbond_angle_DHA
_geom_hbond_site_symmetry_A
O4 H1 O5 0.78(6) 1.83(6) 2.606(5) 173(6) 1_565
C15 H15 O4 0.93 2.38 3.280(6) 163.9 2_566
O13 H9W O12 0.85 2.77 3.305(6) 122.6 2_665
O13 H9W O10 0.85 2.05 2.869(5) 162.9 2_665
O13 H10W O2 0.85 1.99 2.799(5) 159.3 1_655
O12 H7W O13 0.88 1.95 2.776(6) 157.4 1_455
O12 H8W O5 0.88 2.06 2.784(5) 139.5 1_564
O11 H6W O9 0.87 1.98 2.841(5) 167.6 2_675
O11 H5W O7 0.87 2.13 2.931(5) 153.3 2_566
O10 H4W O5 0.86 2.62 3.221(5) 127.9 1_564
O10 H4W O3 0.86 2.16 2.794(5) 129.8 1_554
O10 H3W O1 0.86 1.90 2.702(5) 153.0 2_665
O9 H2W O6 0.86 1.98 2.724(5) 144.6 2_666
O9 H1W O13 0.86 1.90 2.710(5) 156.9 .
O4 H1 O5 0.78(6) 1.83(6) 2.606(5) 173(6) 1_565
C15 H15 O4 0.93 2.38 3.280(6) 163.9 2_566
O13 H9W O12 0.85 2.77 3.305(6) 122.6 2_665
O13 H9W O10 0.85 2.05 2.869(5) 162.9 2_665
O13 H10W O2 0.85 1.99 2.799(5) 159.3 1_655
O12 H7W O13 0.88 1.95 2.776(6) 157.4 1_455
O12 H8W O5 0.88 2.06 2.784(5) 139.5 1_564
O11 H6W O9 0.87 1.98 2.841(5) 167.6 2_675
O11 H5W O7 0.87 2.13 2.931(5) 153.3 2_566
O10 H4W O5 0.86 2.62 3.221(5) 127.9 1_564
O10 H4W O3 0.86 2.16 2.794(5) 129.8 1_554
O10 H3W O1 0.86 1.90 2.702(5) 153.0 2_665
O9 H2W O6 0.86 1.98 2.724(5) 144.6 2_666
O9 H1W O13 0.86 1.90 2.710(5) 156.9 .
O9 H1W O13 0.86 1.90 2.710(5) 156.9 .
O9 H2W O6 0.86 1.98 2.724(5) 144.6 2_666
O10 H3W O1 0.86 1.90 2.702(5) 153.0 2_665
O10 H4W O3 0.86 2.16 2.794(5) 129.8 1_554
O10 H4W O5 0.86 2.62 3.221(5) 127.9 1_564
O11 H5W O7 0.87 2.13 2.931(5) 153.3 2_566
O11 H6W O9 0.87 1.98 2.841(5) 167.6 2_675
O12 H8W O5 0.88 2.06 2.784(5) 139.5 1_564
O12 H7W O13 0.88 1.95 2.776(6) 157.4 1_455
O13 H10W O2 0.85 1.99 2.799(5) 159.3 1_655
O13 H9W O10 0.85 2.05 2.869(5) 162.9 2_665
C15 H15 O4 0.93 2.38 3.280(6) 163.9 2_566
O4 H1 O5 0.78(6) 1.83(6) 2.606(5) 173(6) 1_565
O9 H1W O13 0.86 1.90 2.710(5) 156.9 .
O9 H2W O6 0.86 1.98 2.724(5) 144.6 2_666
O10 H3W O1 0.86 1.90 2.702(5) 153.0 2_665
O10 H4W O3 0.86 2.16 2.794(5) 129.8 1_554
O10 H4W O5 0.86 2.62 3.221(5) 127.9 1_564
O11 H5W O7 0.87 2.13 2.931(5) 153.3 2_566
O11 H6W O9 0.87 1.98 2.841(5) 167.6 2_675
O12 H8W O5 0.88 2.06 2.784(5) 139.5 1_564
O12 H7W O13 0.88 1.95 2.776(6) 157.4 1_455
O13 H10W O2 0.85 1.99 2.799(5) 159.3 1_655
O13 H9W O10 0.85 2.05 2.869(5) 162.9 2_665
C15 H15 O4 0.93 2.38 3.280(6) 163.9 2_566
O4 H1 O5 0.78(6) 1.83(6) 2.606(5) 173(6) 1_565

loop_
_geom_torsion_atom_site_label_1
_geom_torsion_atom_site_label_2
_geom_torsion_atom_site_label_3
_geom_torsion_atom_site_label_4
_geom_torsion
_geom_torsion_site_symmetry_1
Cd1 O1 C1 O2 3.3(5) .
Cd1 O1 C1 C2 -177.0(3) .
O2 C1 C2 C8 -20.9(6) .
O1 C1 C2 C8 159.4(4) .
O2 C1 C2 C3 160.1(4) .
O1 C1 C2 C3 -19.6(6) .
C8 C2 C3 C4 1.8(6) .
C1 C2 C3 C4 -179.2(4) .
C2 C3 C4 C5 -0.8(7) .
C3 C4 C5 C6 -1.9(6) .
C3 C4 C5 C9 174.3(4) .
C4 C5 C6 C8 3.6(6) .
C9 C5 C6 C8 -172.3(4) .
C4 C5 C6 C7 -172.9(4) .
C9 C5 C6 C7 11.2(6) .
C8 C6 C7 O3 -162.9(4) .
C5 C6 C7 O3 13.6(7) .
C8 C6 C7 O4 15.8(6) .
C5 C6 C7 O4 -167.7(4) .
C3 C2 C8 C6 0.0(6) .
C1 C2 C8 C6 -179.1(4) .
C5 C6 C8 C2 -2.7(6) .
C7 C6 C8 C2 173.9(4) .
C4 C5 C9 C15 -118.9(5) .
C6 C5 C9 C15 57.0(6) .
C4 C5 C9 C10 56.3(6) .
C6 C5 C9 C10 -127.8(5) .
C15 C9 C10 C11 -0.5(7) .
C5 C9 C10 C11 -175.8(4) .
C9 C10 C11 C12 1.6(7) .
C10 C11 C12 C14 -1.6(7) .
C10 C11 C12 C13 174.6(4) .
Cd1 O6 C13 O5 -2.7(7) 1_546
Cd1 O6 C13 C12 179.5(3) 1_546
C11 C12 C13 O5 -111.7(5) .
C14 C12 C13 O5 64.2(6) .
C11 C12 C13 O6 66.3(6) .
C14 C12 C13 O6 -117.8(5) .
C11 C12 C14 C15 0.6(7) .
C13 C12 C14 C15 -175.5(4) .
C11 C12 C14 N1 -175.6(4) .
C13 C12 C14 N1 8.4(7) .
O8 N1 C14 C15 28.7(6) .
O7 N1 C14 C15 -150.4(4) .
O8 N1 C14 C12 -154.9(4) .
O7 N1 C14 C12 25.9(6) .
C12 C14 C15 C9 0.5(7) .
N1 C14 C15 C9 176.7(4) .
C10 C9 C15 C14 -0.5(7) .
C5 C9 C15 C14 174.9(4) .
